data_7110381
loop_
_publ_author_name
'Boulma\^az, Sou\^ad'
'Loss, Sandra'
'Sch\"onberg, Hartmut'
'Deblon, Stephan'
'W\"orle, Michael'
'Nesper, Reinhard'
'Gr\"utzmacher, Hansj\"org'
'Mlakar, Marina'

_publ_section_title
;
 Synthesis of stable monomeric iridium(0) and iridium(&#x2212;1) complexes
;
_journal_issue 23
_journal_name_full 'Chemical Communications'
_journal_page_first 2623
_journal_paper_doi 10.1039/a807804a
_journal_year 1998
_chemical_formula_structural Ir(Tropp)2PF6
_chemical_formula_sum 'C60 H54 F6 Ir O1.5 P3'
_chemical_formula_weight 1198.14
_chemical_name_common 'Bis-tropp-iridium hexafluorophosphate'
_chemical_name_systematic
;
 ?
;
_space_group_IT_number 14
_symmetry_cell_setting monoclinic
_symmetry_space_group_name_Hall '-P 2yn'
_symmetry_space_group_name_H-M 'P 1 21/n 1'
_atom_sites_solution_hydrogens geom
_atom_sites_solution_primary direct
_atom_sites_solution_secondary difmap
_audit_creation_method SHELXL
_cell_angle_alpha 90.0000(10)
_cell_angle_beta 108.9130(10)
_cell_angle_gamma 90.0000(10)
_cell_formula_units_Z 4
_cell_length_a 13.382(2)
_cell_length_b 30.666(5)
_cell_length_c 15.611(2)
_cell_measurement_temperature 293(2)
_cell_volume 6060.5(15)
_computing_cell_refinement 'SMART v4'
_computing_data_collection 'SMART v4'
_computing_data_reduction 'SAINT v4'
_computing_structure_refinement 'SHELXL-93 (Sheldrick, 1994)'
_computing_structure_solution 'SHELXS-93 (Sheldrick, 1994)'
_diffrn_ambient_temperature 293(2)
_diffrn_measurement_device 'Siemens CCD'
_diffrn_radiation_monochromator graphite
_diffrn_radiation_source 'fine-focus sealed tube'
_diffrn_radiation_type MoK\a
_diffrn_radiation_wavelength 0.71073
_diffrn_reflns_av_R_equivalents 0.0981
_diffrn_reflns_av_sigmaI/netI 0.0948
_diffrn_reflns_limit_h_max 14
_diffrn_reflns_limit_h_min -14
_diffrn_reflns_limit_k_max 33
_diffrn_reflns_limit_k_min -34
_diffrn_reflns_limit_l_max 17
_diffrn_reflns_limit_l_min -17
_diffrn_reflns_number 29467
_diffrn_reflns_theta_max 23.28
_diffrn_reflns_theta_min 1.33
_exptl_absorpt_coefficient_mu 2.337
_exptl_absorpt_correction_T_max 0.709680
_exptl_absorpt_correction_T_min 0.519728
_exptl_absorpt_correction_type 'empirical (sadabs)'
_exptl_crystal_colour 'dark red'
_exptl_crystal_density_diffrn 1.313
_exptl_crystal_density_method 'not measured'
_exptl_crystal_description 'neadleshaped crystals'
_exptl_crystal_F_000 2408
_exptl_crystal_size_max 0.40
_exptl_crystal_size_mid 0.10
_exptl_crystal_size_min 0.08
_refine_diff_density_max 1.140
_refine_diff_density_min -2.121
_refine_diff_density_rms 0.189
_refine_ls_extinction_method none
_refine_ls_goodness_of_fit_all 1.145
_refine_ls_goodness_of_fit_obs 1.215
_refine_ls_matrix_type full
_refine_ls_number_parameters 715
_refine_ls_number_reflns 8710
_refine_ls_number_restraints 153
_refine_ls_restrained_S_all 1.147
_refine_ls_restrained_S_obs 1.210
_refine_ls_R_factor_all 0.1208
_refine_ls_R_factor_obs 0.0639
_refine_ls_shift/esd_max -0.370
_refine_ls_shift/esd_mean 0.009
_refine_ls_structure_factor_coef Fsqd
_refine_ls_weighting_details 'w=1/[\s^2^(Fo^2^)+(0.0781P)^2^+8.4556P] where P=(Fo^2^+2Fc^2^)/3'
_refine_ls_weighting_scheme calc
_refine_ls_wR_factor_all 0.1791
_refine_ls_wR_factor_obs 0.1471
_reflns_number_observed 5487
_reflns_number_total 8718
_reflns_observed_criterion >2sigma(I)
_cod_data_source_file 807804asup1.cif
_cod_data_source_block 4
_cod_depositor_comments
;
The following automatic conversions were performed:

'_refine_ls_weighting_scheme' value 'calc
w=1/[\s^2^(Fo^2^)+(0.0781P)^2^+8.4556P] where P=(Fo^2^+2Fc^2^)/3' was
changed to 'calc'. New tag '_refine_ls_weighting_details' was
created. The value of the new tag was set to
'w=1/[\s^2^(Fo^2^)+(0.0781P)^2^+8.4556P] where P=(Fo^2^+2Fc^2^)/3'.

Automatic conversion script
Id: cif_fix_values 3143 2015-03-26 13:38:13Z robertas 
;
_cod_original_cell_volume 6060.5(16)
_cod_original_sg_symbol_H-M P2(1)/n
_cod_original_formula_sum 'C60 H54 F6 Ir O1.50 P3'
_cod_database_code 7110381

loop_
_symmetry_equiv_pos_as_xyz
'x, y, z'
'-x+1/2, y+1/2, -z+1/2'
'-x, -y, -z'
'x-1/2, -y-1/2, z-1/2'

loop_
_atom_site_aniso_label
_atom_site_aniso_U_11
_atom_site_aniso_U_22
_atom_site_aniso_U_33
_atom_site_aniso_U_23
_atom_site_aniso_U_13
_atom_site_aniso_U_12
Ir1 0.0439(3) 0.0493(3) 0.0352(3) -0.0022(3) 0.0191(2) 0.0011(3)
P1 0.044(2) 0.049(2) 0.037(2) 0.003(2) 0.0164(15) 0.005(2)
C1 0.080(9) 0.070(8) 0.015(6) 0.008(7) 0.018(6) 0.014(8)
C4 0.044(7) 0.069(8) 0.032(6) 0.002(7) 0.019(5) 0.007(7)
C3 0.049(8) 0.051(7) 0.042(8) -0.002(6) 0.014(6) 0.003(6)
C5 0.056(8) 0.052(8) 0.047(8) -0.009(7) 0.024(7) 0.003(7)
C16 0.041(7) 0.049(7) 0.049(8) 0.000(7) 0.013(6) 0.012(6)
C2 0.047(8) 0.039(7) 0.039(7) 0.000(6) 0.012(6) -0.005(6)
C15 0.044(8) 0.077(10) 0.066(10) 0.020(8) 0.027(7) -0.005(7)
C11 0.060(9) 0.070(9) 0.062(10) -0.001(8) 0.026(8) -0.024(8)
C12 0.046(8) 0.054(8) 0.079(10) 0.011(8) 0.022(7) 0.016(7)
C22 0.040(8) 0.072(9) 0.060(9) 0.001(8) 0.032(7) 0.003(7)
C7 0.036(7) 0.062(8) 0.059(9) 0.017(7) 0.023(7) 0.002(6)
C8 0.074(10) 0.065(9) 0.058(9) -0.016(8) 0.029(8) -0.004(8)
C17 0.082(10) 0.070(9) 0.039(8) -0.005(7) 0.034(7) 0.015(8)
C13 0.055(9) 0.050(9) 0.123(15) 0.020(10) 0.027(10) 0.011(7)
C14 0.071(11) 0.057(10) 0.097(13) 0.029(9) 0.033(10) 0.009(8)
C27 0.070(10) 0.069(10) 0.077(11) 0.014(9) 0.028(8) -0.014(8)
C21 0.117(14) 0.064(10) 0.062(10) 0.012(9) 0.037(10) 0.031(10)
C9 0.091(12) 0.068(10) 0.079(12) -0.038(9) 0.017(10) -0.016(9)
C10 0.098(13) 0.069(10) 0.088(13) -0.026(10) 0.035(11) -0.036(9)
C23 0.067(11) 0.098(12) 0.156(17) -0.046(13) 0.062(11) -0.030(11)
C18 0.092(12) 0.070(10) 0.083(12) -0.027(10) 0.035(10) 0.017(9)
C26 0.106(15) 0.086(12) 0.107(15) 0.012(11) 0.037(12) -0.035(11)
C25 0.048(11) 0.167(21) 0.166(20) -0.025(18) 0.059(12) -0.028(13)
C20 0.195(22) 0.070(12) 0.118(16) 0.030(12) 0.087(16) 0.059(13)
C19 0.159(18) 0.052(9) 0.105(15) -0.007(10) 0.059(14) 0.017(11)
C24 0.095(17) 0.128(17) 0.277(33) -0.058(21) 0.121(20) -0.025(15)
P1B 0.044(2) 0.057(2) 0.040(2) -0.005(2) 0.0220(15) -0.004(2)
P2 0.157(5) 0.155(5) 0.069(3) 0.004(4) 0.076(4) 0.011(5)
C5B 0.043(7) 0.066(8) 0.038(7) -0.008(8) 0.019(6) 0.004(7)
C4B 0.043(8) 0.055(8) 0.054(8) -0.010(7) 0.027(7) -0.006(6)
C1B 0.042(7) 0.070(9) 0.044(7) 0.008(7) 0.023(6) 0.005(6)
C6B 0.041(7) 0.047(7) 0.053(8) -0.017(7) 0.013(6) 0.006(6)
C3B 0.040(7) 0.053(8) 0.042(7) -0.004(7) 0.012(6) 0.005(6)
C2B 0.052(8) 0.047(7) 0.039(7) -0.007(6) 0.015(6) 0.003(6)
C7B 0.050(8) 0.053(7) 0.043(8) -0.004(7) 0.008(6) -0.001(6)
C15B 0.067(10) 0.082(10) 0.059(10) 0.002(9) 0.025(8) 0.000(9)
C12B 0.064(9) 0.055(8) 0.052(9) -0.009(8) 0.010(7) 0.007(7)
C11B 0.050(9) 0.069(10) 0.065(10) 0.004(8) 0.017(7) 0.009(7)
C14B 0.077(11) 0.086(11) 0.052(10) 0.020(9) 0.007(8) 0.000(9)
C16B 0.053(9) 0.066(9) 0.045(8) 0.002(7) 0.026(7) 0.007(7)
C8B 0.052(9) 0.089(11) 0.051(9) -0.016(9) 0.011(7) -0.009(8)
C23B 0.088(11) 0.077(10) 0.038(8) -0.003(8) 0.016(8) -0.008(9)
C21B 0.061(10) 0.072(10) 0.076(11) -0.009(9) 0.031(8) 0.014(8)
C10B 0.061(10) 0.050(9) 0.106(14) -0.018(10) 0.016(10) -0.003(8)
C20B 0.100(14) 0.094(12) 0.089(13) -0.002(11) 0.035(11) 0.044(12)
C27B 0.101(13) 0.084(11) 0.061(10) 0.008(9) 0.025(9) -0.016(10)
C13B 0.079(11) 0.064(9) 0.087(13) -0.001(9) 0.018(10) 0.018(8)
C9B 0.050(10) 0.085(12) 0.119(16) -0.046(12) 0.021(10) -0.001(9)
C17B 0.065(11) 0.097(12) 0.138(16) 0.021(11) 0.059(11) 0.016(10)
C19B 0.107(18) 0.195(25) 0.145(20) 0.028(20) 0.092(16) 0.058(19)
C25B 0.131(17) 0.075(12) 0.131(19) 0.026(14) 0.039(15) -0.028(12)
C24B 0.152(17) 0.057(10) 0.086(14) -0.016(10) 0.029(12) -0.028(11)
C18B 0.095(17) 0.133(18) 0.270(33) 0.061(22) 0.111(20) 0.027(16)
C22B 0.045(8) 0.066(8) 0.052(9) 0.005(8) 0.019(7) -0.008(7)
C26B 0.184(21) 0.101(14) 0.062(12) 0.016(11) 0.049(13) -0.038(14)
C6 0.048(8) 0.050(8) 0.054(8) 0.004(7) 0.019(7) 0.005(6)
F4 0.328(25) 0.207(16) 0.207(17) -0.011(14) 0.156(18) -0.081(17)
F3 0.262(19) 0.306(21) 0.079(9) 0.038(12) 0.058(10) -0.053(17)
F5 0.310(27) 0.765(52) 0.103(12) -0.189(22) 0.092(15) -0.266(32)
F6 0.330(27) 0.420(35) 0.165(17) 0.051(19) 0.104(19) 0.196(26)
F1 0.278(26) 0.314(27) 0.515(44) -0.090(29) 0.235(31) 0.093(22)
F2 0.517(38) 0.337(27) 0.131(14) 0.054(16) 0.133(20) -0.171(28)
C2T 0.226(72) 0.348(97) 0.310(94) -0.018(81) 0.222(75) 0.004(69)
O1T 0.311(48) 0.172(30) 0.223(39) 0.093(29) 0.171(37) 0.061(32)
C4T 0.190(52) 0.350(77) 0.117(40) 0.078(48) 0.053(38) -0.049(56)
C3T 0.140(47) 0.124(38) 0.316(91) -0.046(48) 0.094(55) -0.041(34)
C7T 0.099(35) 0.247(56) 0.230(61) 0.134(49) 0.024(40) -0.017(36)
C6T 0.101(34) 0.307(63) 0.147(42) 0.143(46) 0.060(32) 0.048(40)
C5T 0.203(57) 0.281(71) 0.260(68) -0.037(55) 0.167(55) 0.017(51)
C8T 0.101(34) 0.262(60) 0.118(37) 0.025(43) 0.016(28) 0.023(42)
O2T 0.226(42) 0.109(24) 0.251(46) 0.063(28) 0.036(34) -0.003(26)
C11T 0.195(65) 0.302(81) 0.232(74) -0.109(65) 0.078(56) -0.149(61)
C10T 0.146(41) 0.272(57) 0.189(47) -0.047(44) 0.136(40) -0.011(39)
O3T 0.119(23) 0.244(36) 0.139(25) 0.005(25) 0.070(20) 0.026(26)
C12T 0.111(36) 0.340(71) 0.142(45) -0.006(48) -0.002(33) 0.091(44)
C9T 0.112(38) 0.298(64) 0.203(54) 0.064(50) 0.078(39) 0.016(41)

loop_
_atom_site_label
_atom_site_type_symbol
_atom_site_fract_x
_atom_site_fract_y
_atom_site_fract_z
_atom_site_U_iso_or_equiv
_atom_site_thermal_displace_type
_atom_site_occupancy
_atom_site_calc_flag
_atom_site_refinement_flags
_atom_site_disorder_group
Ir1 Ir 0.50322(4) 0.157700(15) 0.79331(3) 0.0413(2) Uani 1 d . .
P1 P 0.5571(3) 0.14856(10) 0.6679(2) 0.0429(8) Uani 1 d . .
C1 C 0.4469(10) 0.1610(4) 0.5623(7) 0.054(3) Uani 1 d . .
H1A H 0.4700(10) 0.1562(4) 0.5096(7) 0.065 Uiso 1 calc R .
C4 C 0.3384(9) 0.1563(4) 0.7075(7) 0.047(3) Uani 1 d . .
H4A H 0.2916(9) 0.1520(4) 0.7437(7) 0.056 Uiso 1 calc R .
C3 C 0.3099(10) 0.1262(4) 0.6283(8) 0.047(3) Uani 1 d . .
C5 C 0.3738(10) 0.1995(4) 0.7130(8) 0.049(3) Uani 1 d . .
H5A H 0.3448(10) 0.2172(4) 0.7517(8) 0.059 Uiso 1 calc R .
C16 C 0.5837(9) 0.0911(4) 0.6553(8) 0.047(3) Uani 1 d . .
C2 C 0.3543(9) 0.1293(4) 0.5586(8) 0.042(3) Uani 1 d . .
C15 C 0.4211(10) 0.2363(5) 0.4982(9) 0.060(4) Uani 1 d . .
H15A H 0.4356(10) 0.2250(5) 0.4482(9) 0.072 Uiso 1 calc R .
C11 C 0.2324(10) 0.0952(4) 0.6207(10) 0.063(4) Uani 1 d . .
H11A H 0.2037(10) 0.0926(4) 0.6673(10) 0.075 Uiso 1 calc R .
C12 C 0.3763(10) 0.2705(4) 0.6447(10) 0.059(4) Uani 1 d . .
H12A H 0.3602(10) 0.2826(4) 0.6933(10) 0.071 Uiso 1 calc R .
C22 C 0.6703(10) 0.1786(4) 0.6606(9) 0.054(3) Uani 1 d . .
C7 C 0.4162(9) 0.2086(4) 0.5657(9) 0.050(3) Uani 1 d . .
C8 C 0.3192(11) 0.1023(4) 0.4858(9) 0.064(4) Uani 1 d . .
H8A H 0.3483(11) 0.1043(4) 0.4393(9) 0.077 Uiso 1 calc R .
C17 C 0.5971(11) 0.0750(4) 0.5763(8) 0.060(4) Uani 1 d . .
H17A H 0.5964(11) 0.0938(4) 0.5293(8) 0.072 Uiso 1 calc R .
C13 C 0.3860(11) 0.2969(5) 0.5763(13) 0.076(5) Uani 1 d . .
H13A H 0.3791(11) 0.3269(5) 0.5809(13) 0.091 Uiso 1 calc R .
C14 C 0.4049(12) 0.2806(5) 0.5033(12) 0.074(4) Uani 1 d . .
H14A H 0.4072(12) 0.2990(5) 0.4566(12) 0.088 Uiso 1 calc R .
C27 C 0.6686(12) 0.2232(5) 0.6598(10) 0.071(4) Uani 1 d . .
H27A H 0.6068(12) 0.2380(5) 0.6568(10) 0.085 Uiso 1 calc R .
C21 C 0.5858(13) 0.0626(5) 0.7246(10) 0.079(5) Uani 1 d . .
H21A H 0.5802(13) 0.0733(5) 0.7786(10) 0.095 Uiso 1 calc R .
C9 C 0.2423(13) 0.0726(5) 0.4801(11) 0.082(5) Uani 1 d . .
H9A H 0.2194(13) 0.0545(5) 0.4298(11) 0.098 Uiso 1 calc R .
C10 C 0.1970(13) 0.0689(5) 0.5484(12) 0.084(5) Uani 1 d . .
H10A H 0.1438(13) 0.0487(5) 0.5441(12) 0.101 Uiso 1 calc R .
C23 C 0.7635(12) 0.1579(6) 0.6687(13) 0.100(6) Uani 1 d . .
H23A H 0.7647(12) 0.1276(6) 0.6698(13) 0.120 Uiso 1 calc R .
C18 C 0.6113(12) 0.0308(5) 0.5688(11) 0.080(5) Uani 1 d . .
H18A H 0.6219(12) 0.0201(5) 0.5167(11) 0.096 Uiso 1 calc R .
C26 C 0.7601(15) 0.2468(6) 0.6638(12) 0.099(6) Uani 1 d . .
H26A H 0.7592(15) 0.2771(6) 0.6613(12) 0.119 Uiso 1 calc R .
C25 C 0.8508(14) 0.2239(8) 0.6713(15) 0.121(8) Uani 1 d . .
H25A H 0.9118(14) 0.2391(8) 0.6738(15) 0.146 Uiso 1 calc R .
C20 C 0.5964(17) 0.0181(5) 0.7138(13) 0.119(8) Uani 1 d . .
H20A H 0.5942(17) -0.0012(5) 0.7592(13) 0.143 Uiso 1 calc R .
C19 C 0.6103(15) 0.0024(5) 0.6354(13) 0.101(6) Uani 1 d . .
H19A H 0.6189(15) -0.0273(5) 0.6282(13) 0.122 Uiso 1 calc R .
C24 C 0.8539(16) 0.1792(8) 0.6751(19) 0.152(11) Uani 1 d . .
H24A H 0.9163(16) 0.1641(8) 0.6820(19) 0.182 Uiso 1 calc R .
P1B P 0.4508(2) 0.15340(11) 0.9196(2) 0.0452(8) Uani 1 d . .
P2 P -0.0044(6) 0.3584(2) 0.7911(4) 0.118(2) Uani 1 d D .
C5B C 0.6697(9) 0.1577(4) 0.8787(8) 0.048(3) Uani 1 d . .
H5BA H 0.7166(9) 0.1517(4) 0.8432(8) 0.057 Uiso 1 calc R .
C4B C 0.6312(9) 0.2018(4) 0.8660(8) 0.048(3) Uani 1 d . .
H4BA H 0.6591(9) 0.2183(4) 0.8249(8) 0.058 Uiso 1 calc R .
C1B C 0.5628(9) 0.1676(4) 1.0207(8) 0.050(3) Uani 1 d . .
H1BA H 0.5406(9) 0.1647(4) 1.0743(8) 0.060 Uiso 1 calc R .
C6B C 0.6973(9) 0.1312(4) 0.9614(9) 0.047(3) Uani 1 d . .
C3B C 0.6169(9) 0.2288(4) 0.9366(8) 0.045(3) Uani 1 d . .
C2B C 0.5914(9) 0.2144(4) 1.0119(8) 0.046(3) Uani 1 d . .
C7B C 0.6518(10) 0.1367(4) 1.0289(9) 0.050(3) Uani 1 d . .
C15B C 0.6918(12) 0.1127(5) 1.1101(10) 0.068(4) Uani 1 d . .
H15B H 0.6624(12) 0.1164(5) 1.1560(10) 0.082 Uiso 1 calc R .
C12B C 0.7772(11) 0.1009(4) 0.9737(9) 0.060(4) Uani 1 d . .
H12B H 0.8048(11) 0.0961(4) 0.9270(9) 0.072 Uiso 1 calc R .
C11B C 0.6309(10) 0.2738(5) 0.9293(10) 0.062(4) Uani 1 d . .
H11B H 0.6461(10) 0.2841(5) 0.8789(10) 0.074 Uiso 1 calc R .
C14B C 0.7738(12) 0.0838(5) 1.1216(10) 0.075(4) Uani 1 d . .
H14B H 0.8006(12) 0.0683(5) 1.1755(10) 0.090 Uiso 1 calc R .
C16B C 0.3388(10) 0.1861(4) 0.9210(8) 0.052(3) Uani 1 d . .
C8B C 0.5865(10) 0.2437(5) 1.0792(9) 0.065(4) Uani 1 d . .
H8BA H 0.5731(10) 0.2334(5) 1.1305(9) 0.078 Uiso 1 calc R .
C23B C 0.3984(11) 0.0665(5) 0.8713(9) 0.069(4) Uani 1 d . .
H23B H 0.4016(11) 0.0747(5) 0.8149(9) 0.082 Uiso 1 calc R .
C21B C 0.3400(11) 0.2305(5) 0.9164(10) 0.068(4) Uani 1 d . .
H21B H 0.4023(11) 0.2445(5) 0.9181(10) 0.081 Uiso 1 calc R .
C10B C 0.6231(11) 0.3036(5) 0.9937(12) 0.075(4) Uani 1 d . .
H10B H 0.6322(11) 0.3333(5) 0.9864(12) 0.090 Uiso 1 calc R .
C20B C 0.2519(15) 0.2553(6) 0.9093(11) 0.094(5) Uani 1 d . .
H20B H 0.2528(15) 0.2855(6) 0.9051(11) 0.112 Uiso 1 calc R .
C27B C 0.4095(13) 0.0853(5) 1.0238(11) 0.082(5) Uani 1 d . .
H27B H 0.4197(13) 0.1059(5) 1.0696(11) 0.099 Uiso 1 calc R .
C13B C 0.8166(12) 0.0778(5) 1.0518(11) 0.079(5) Uani 1 d . .
H13B H 0.8717(12) 0.0582(5) 1.0587(11) 0.094 Uiso 1 calc R .
C9B C 0.6015(11) 0.2879(6) 1.0695(13) 0.086(5) Uani 1 d . .
H9BA H 0.5971(11) 0.3073(6) 1.1141(13) 0.104 Uiso 1 calc R .
C17B C 0.2445(13) 0.1661(5) 0.9191(12) 0.094(6) Uani 1 d . .
H17B H 0.2422(13) 0.1359(5) 0.9232(12) 0.112 Uiso 1 calc R .
C19B C 0.1608(18) 0.2326(9) 0.9088(15) 0.137(9) Uani 1 d . .
H19B H 0.1008(18) 0.2485(9) 0.9067(15) 0.164 Uiso 1 calc R .
C25B C 0.3686(15) 0.0129(6) 0.9693(16) 0.113(7) Uani 1 d . .
H25B H 0.3515(15) -0.0156(6) 0.9798(16) 0.136 Uiso 1 calc R .
C24B C 0.3747(15) 0.0234(5) 0.8843(12) 0.101(6) Uani 1 d . .
H24B H 0.3635(15) 0.0027(5) 0.8386(12) 0.121 Uiso 1 calc R .
C18B C 0.1567(18) 0.1894(8) 0.9113(20) 0.153(11) Uani 1 d . .
H18B H 0.0938(18) 0.1754(8) 0.9078(20) 0.184 Uiso 1 calc R .
C22B C 0.4171(10) 0.0973(4) 0.9380(9) 0.054(3) Uani 1 d . .
C26B C 0.3867(17) 0.0424(6) 1.0375(12) 0.113(7) Uani 1 d . .
H26B H 0.3837(17) 0.0338(6) 1.0937(12) 0.136 Uiso 1 calc R .
C6 C 0.3908(10) 0.2256(4) 0.6404(9) 0.050(3) Uani 1 d . .
F4 F 0.0405(16) 0.3966(5) 0.7528(11) 0.231(9) Uani 1 d DU .
F3 F -0.0735(13) 0.3492(6) 0.6949(8) 0.215(8) Uani 1 d DU .
F5 F 0.0559(17) 0.3695(10) 0.8831(9) 0.386(19) Uani 1 d DU .
F6 F 0.0782(16) 0.3343(7) 0.7706(13) 0.299(13) Uani 1 d DU .
F1 F -0.0865(16) 0.3907(7) 0.7950(18) 0.344(15) Uani 1 d DU .
F2 F -0.0572(19) 0.3261(7) 0.8231(11) 0.322(15) Uani 1 d DU .
C2T C -0.1731(21) 0.0815(8) 0.4776(17) 0.262(39) Uani 0.50 d PD .
H2T1 H -0.2453(21) 0.0791(8) 0.4373(17) 0.315 Uiso 0.50 calc PR 1
H2T2 H -0.1724(21) 0.0864(8) 0.5391(17) 0.315 Uiso 0.50 calc PR 1
O1T O -0.1305(19) 0.0497(7) 0.3777(15) 0.215(19) Uani 0.50 d PDU .
C4T C -0.0949(30) 0.0925(10) 0.3766(23) 0.218(31) Uani 0.50 d PDU .
H4T1 H -0.1325(30) 0.1067(10) 0.3197(23) 0.262 Uiso 0.50 calc PR .
H4T2 H -0.0198(30) 0.0930(10) 0.3848(23) 0.262 Uiso 0.50 calc PR .
C3T C -0.1156(34) 0.1132(8) 0.4489(29) 0.189(28) Uani 0.50 d PD .
H3T1 H -0.0507(34) 0.1205(8) 0.4967(29) 0.227 Uiso 0.50 calc PR .
H3T2 H -0.1570(34) 0.1395(8) 0.4292(29) 0.227 Uiso 0.50 calc PR .
C7T C 1.1485(25) 0.1438(8) 1.1943(39) 0.199(28) Uani 0.50 d PDU .
H7T1 H 1.2238(25) 0.1445(8) 1.2268(39) 0.239 Uiso 0.50 calc PR .
H7T2 H 1.1199(25) 0.1732(8) 1.1889(39) 0.239 Uiso 0.50 calc PR .
C6T C 1.1251(31) 0.1231(19) 1.1103(25) 0.180(26) Uani 0.50 d PDU .
H6T1 H 1.1614(31) 0.1365(19) 1.0725(25) 0.216 Uiso 0.50 calc PR .
H6T2 H 1.0497(31) 0.1225(19) 1.0781(25) 0.216 Uiso 0.50 calc PR .
C5T C 1.1647(29) 0.0814(15) 1.1392(33) 0.226(34) Uani 0.50 d PDU .
H5T1 H 1.1374(29) 0.0599(15) 1.0918(33) 0.271 Uiso 0.50 calc PR .
H5T2 H 1.2413(29) 0.0810(15) 1.1588(33) 0.271 Uiso 0.50 calc PR .
C8T C 1.0947(29) 0.1151(16) 1.2337(24) 0.165(20) Uani 0.50 d PDU .
H8T1 H 1.0188(29) 0.1187(16) 1.2078(24) 0.198 Uiso 0.50 calc PR .
H8T2 H 1.1157(29) 0.1191(16) 1.2987(24) 0.198 Uiso 0.50 calc PR .
O2T O 1.1268(35) 0.0743(10) 1.2117(29) 0.205(19) Uani 0.50 d PDU .
C11T C 0.0383(20) 0.0752(11) 0.8500(23) 0.241(35) Uani 0.50 d PD .
H11C H 0.0355(20) 0.1055(11) 0.8315(23) 0.289 Uiso 0.50 calc PR .
H11D H 0.0782(20) 0.0726(11) 0.9139(23) 0.289 Uiso 0.50 calc PR .
C10T C -0.0623(24) 0.0566(15) 0.8286(24) 0.183(24) Uani 0.50 d PDU .
H10C H -0.0607(24) 0.0301(15) 0.8630(24) 0.219 Uiso 0.50 calc PR .
H10D H -0.1124(24) 0.0768(15) 0.8398(24) 0.219 Uiso 0.50 calc PR .
O3T O 0.0014(18) 0.0623(10) 0.7161(16) 0.161(12) Uani 0.50 d PDU .
C12T C 0.0772(14) 0.0480(13) 0.7961(21) 0.208(28) Uani 0.50 d PDU .
H12C H 0.1490(14) 0.0550(13) 0.7991(21) 0.249 Uiso 0.50 calc PR .
H12D H 0.0711(14) 0.0172(13) 0.8081(21) 0.249 Uiso 0.50 calc PR .
C9T C -0.0877(15) 0.0476(15) 0.7360(21) 0.198(25) Uani 0.50 d PDU .
H9T1 H -0.1506(15) 0.0633(15) 0.7010(21) 0.238 Uiso 0.50 calc PR .
H9T2 H -0.0988(15) 0.0166(15) 0.7241(21) 0.238 Uiso 0.50 calc PR .
C1TA C -0.1115(40) 0.0455(10) 0.4709(17) 0.127(29) Uiso 0.25 d PD 1
H1T1 H -0.0375(40) 0.0491(10) 0.5060(17) 0.153 Uiso 0.25 calc PR 1
H1T2 H -0.1380(40) 0.0183(10) 0.4868(17) 0.153 Uiso 0.25 calc PR 1
C1TB C -0.2234(19) 0.0594(15) 0.3965(26) 0.111(27) Uiso 0.25 d PD 2
H1T3 H -0.2707(19) 0.0781(15) 0.3510(26) 0.134 Uiso 0.25 calc PR 2
H1T4 H -0.2606(19) 0.0335(15) 0.4054(26) 0.134 Uiso 0.25 calc PR 2

loop_
_atom_type_symbol
_atom_type_description
_atom_type_scat_dispersion_real
_atom_type_scat_dispersion_imag
_atom_type_scat_source
C C 0.0033 0.0016 'International Tables Vol C Tables 4.2.6.8 and 6.1.1.4'
H H 0.0000 0.0000 'International Tables Vol C Tables 4.2.6.8 and 6.1.1.4'
F F 0.0171 0.0103 'International Tables Vol C Tables 4.2.6.8 and 6.1.1.4'
P P 0.1023 0.0942 'International Tables Vol C Tables 4.2.6.8 and 6.1.1.4'
Ir Ir -1.4442 7.9887 'International Tables Vol C Tables 4.2.6.8 and 6.1.1.4'
O O 0.0106 0.0060 'International Tables Vol C Tables 4.2.6.8 and 6.1.1.4'

loop_
_geom_angle_atom_site_label_1
_geom_angle_atom_site_label_2
_geom_angle_atom_site_label_3
_geom_angle
C4 Ir1 C4B 142.9(5)
C4 Ir1 C5 37.4(4)
C4B Ir1 C5 106.0(4)
C4 Ir1 C5B 178.7(4)
C4B Ir1 C5B 38.3(4)
C5 Ir1 C5B 143.6(4)
C4 Ir1 P1B 89.8(3)
C4B Ir1 P1B 89.8(3)
C5 Ir1 P1B 96.9(3)
C5B Ir1 P1B 90.6(3)
C4 Ir1 P1 90.5(3)
C4B Ir1 P1 96.2(3)
C5 Ir1 P1 89.5(3)
C5B Ir1 P1 88.9(3)
P1B Ir1 P1 169.74(11)
C22 P1 C16 106.8(6)
C22 P1 C1 106.2(6)
C16 P1 C1 103.3(6)
C22 P1 Ir1 119.3(4)
C16 P1 Ir1 109.5(4)
C1 P1 Ir1 110.5(4)
C7 C1 C2 112.3(10)
C7 C1 P1 108.1(9)
C2 C1 P1 107.2(8)
C5 C4 C3 128.9(10)
C5 C4 Ir1 71.9(7)
C3 C4 Ir1 117.3(8)
C11 C3 C2 118.3(11)
C11 C3 C4 118.7(11)
C2 C3 C4 122.9(11)
C4 C5 C6 127.1(11)
C4 C5 Ir1 70.7(7)
C6 C5 Ir1 118.0(8)
C21 C16 C17 119.5(12)
C21 C16 P1 118.8(9)
C17 C16 P1 121.6(10)
C8 C2 C3 119.2(11)
C8 C2 C1 117.7(11)
C3 C2 C1 122.9(10)
C7 C15 C14 121.1(14)
C10 C11 C3 122.4(13)
C13 C12 C6 119.5(13)
C27 C22 C23 118.5(13)
C27 C22 P1 119.9(10)
C23 C22 P1 121.0(11)
C15 C7 C6 119.4(12)
C15 C7 C1 119.0(11)
C6 C7 C1 121.4(10)
C9 C8 C2 120.9(13)
C18 C17 C16 118.9(13)
C14 C13 C12 122.1(14)
C13 C14 C15 119.4(14)
C22 C27 C26 120.2(15)
C16 C21 C20 120.2(14)
C8 C9 C10 121.0(14)
C11 C10 C9 118.2(13)
C24 C23 C22 123.3(18)
C19 C18 C17 122.0(14)
C25 C26 C27 118.2(16)
C24 C25 C26 121.9(17)
C19 C20 C21 119.8(16)
C18 C19 C20 119.5(15)
C23 C24 C25 117.9(19)
C16B P1B C22B 105.8(6)
C16B P1B C1B 107.8(6)
C22B P1B C1B 105.2(6)
C16B P1B Ir1 117.6(4)
C22B P1B Ir1 110.4(4)
C1B P1B Ir1 109.3(4)
F2 P2 F5 89.9(9)
F2 P2 F6 103.2(13)
F5 P2 F6 96.9(14)
F2 P2 F1 89.6(11)
F5 P2 F1 89.1(12)
F6 P2 F1 165.9(12)
F2 P2 F3 90.3(10)
F5 P2 F3 175.7(14)
F6 P2 F3 87.2(9)
F1 P2 F3 86.7(11)
F2 P2 F4 173.0(13)
F5 P2 F4 92.5(11)
F6 P2 F4 83.1(9)
F1 P2 F4 83.9(11)
F3 P2 F4 86.8(8)
C4B C5B C6B 128.2(10)
C4B C5B Ir1 70.7(7)
C6B C5B Ir1 116.8(8)
C5B C4B C3B 124.5(11)
C5B C4B Ir1 71.0(7)
C3B C4B Ir1 118.5(8)
C7B C1B C2B 113.3(10)
C7B C1B P1B 109.1(8)
C2B C1B P1B 108.0(8)
C12B C6B C7B 119.0(12)
C12B C6B C5B 117.3(11)
C7B C6B C5B 123.6(11)
C2B C3B C11B 117.0(11)
C2B C3B C4B 126.2(11)
C11B C3B C4B 116.7(11)
C3B C2B C8B 120.8(12)
C3B C2B C1B 121.2(10)
C8B C2B C1B 117.9(11)
C6B C7B C15B 119.1(12)
C6B C7B C1B 123.0(11)
C15B C7B C1B 117.9(12)
C14B C15B C7B 120.5(13)
C13B C12B C6B 122.3(14)
C10B C11B C3B 123.2(13)
C15B C14B C13B 119.6(14)
C21B C16B C17B 117.6(13)
C21B C16B P1B 121.9(10)
C17B C16B P1B 120.3(11)
C9B C8B C2B 120.1(14)
C22B C23B C24B 122.7(14)
C16B C21B C20B 122.1(15)
C11B C10B C9B 118.2(14)
C21B C20B C19B 116.6(17)
C26B C27B C22B 118.6(15)
C12B C13B C14B 119.5(14)
C8B C9B C10B 120.6(15)
C18B C17B C16B 121.8(17)
C18B C19B C20B 122.7(19)
C26B C25B C24B 122.7(15)
C23B C24B C25B 116.5(15)
C19B C18B C17B 119.2(21)
C23B C22B C27B 119.1(12)
C23B C22B P1B 121.7(10)
C27B C22B P1B 119.2(11)
C25B C26B C27B 120.4(15)
C12 C6 C7 118.5(12)
C12 C6 C5 116.3(11)
C7 C6 C5 125.2(11)
C3T C2T C1TB 101.5(17)
C3T C2T C1TA 97.3(17)
C4T O1T C1TA 98.6(17)
C4T O1T C1TB 97.5(17)
O1T C4T C3T 105.0(12)
C2T C3T C4T 102.5(12)
C8T C7T C6T 97.7(16)
C7T C6T C5T 99.6(17)
O2T C5T C6T 101.8(14)
C7T C8T O2T 102.3(15)
C5T O2T C8T 106.2(13)
C12T C11T C10T 97.4(15)
C9T C10T C11T 102.7(14)
C12T O3T C9T 97.17(10)
O3T C12T C11T 92.6(17)
C10T C9T O3T 103.1(13)
O1T C1TA C2T 95.3(14)
C2T C1TB O1T 95.3(14)

loop_
_geom_bond_atom_site_label_1
_geom_bond_atom_site_label_2
_geom_bond_distance
Ir1 C4 2.178(11)
Ir1 C4B 2.189(12)
Ir1 C5 2.193(12)
Ir1 C5B 2.194(11)
Ir1 P1B 2.301(3)
Ir1 P1 2.312(3)
P1 C22 1.808(12)
P1 C16 1.821(12)
P1 C1 1.861(12)
C1 C7 1.52(2)
C1 C2 1.56(2)
C4 C5 1.40(2)
C4 C3 1.49(2)
C3 C11 1.38(2)
C3 C2 1.402(15)
C5 C6 1.46(2)
C16 C21 1.38(2)
C16 C17 1.39(2)
C2 C8 1.36(2)
C15 C7 1.37(2)
C15 C14 1.38(2)
C11 C10 1.34(2)
C12 C13 1.38(2)
C12 C6 1.40(2)
C22 C27 1.37(2)
C22 C23 1.37(2)
C7 C6 1.42(2)
C8 C9 1.36(2)
C17 C18 1.38(2)
C13 C14 1.34(2)
C27 C26 1.41(2)
C21 C20 1.39(2)
C9 C10 1.39(2)
C23 C24 1.35(2)
C18 C19 1.36(2)
C26 C25 1.37(2)
C25 C24 1.37(3)
C20 C19 1.38(2)
P1B C16B 1.809(12)
P1B C22B 1.825(13)
P1B C1B 1.842(13)
P2 F2 1.40(2)
P2 F5 1.442(14)
P2 F6 1.448(15)
P2 F1 1.497(14)
P2 F3 1.514(13)
P2 F4 1.526(14)
C5B C4B 1.44(2)
C5B C6B 1.47(2)
C4B C3B 1.440(15)
C1B C7B 1.50(2)
C1B C2B 1.50(2)
C6B C12B 1.38(2)
C6B C7B 1.39(2)
C3B C2B 1.40(2)
C3B C11B 1.40(2)
C2B C8B 1.40(2)
C7B C15B 1.41(2)
C15B C14B 1.38(2)
C12B C13B 1.36(2)
C11B C10B 1.39(2)
C14B C13B 1.40(2)
C16B C21B 1.37(2)
C16B C17B 1.39(2)
C8B C9B 1.39(2)
C23B C22B 1.37(2)
C23B C24B 1.39(2)
C21B C20B 1.38(2)
C10B C9B 1.39(2)
C20B C19B 1.40(3)
C27B C26B 1.38(2)
C27B C22B 1.42(2)
C17B C18B 1.35(2)
C19B C18B 1.33(3)
C25B C26B 1.36(2)
C25B C24B 1.39(2)
C2T C3T 1.3999(11)
C2T C1TB 1.4000(11)
C2T C1TA 1.4000(11)
O1T C4T 1.4000(11)
O1T C1TA 1.4000(11)
O1T C1TB 1.4000(11)
C4T C3T 1.3999(11)
C7T C8T 1.3999(11)
C7T C6T 1.4000(11)
C6T C5T 1.3999(11)
C5T O2T 1.3999(11)
C8T O2T 1.3999(11)
C11T C12T 1.4001(11)
C11T C10T 1.4000(14)
C10T C9T 1.3999(11)
O3T C12T 1.4001(11)
O3T C9T 1.4000(11)
